data_2216761
loop_
_publ_author_name
'Boag, Neil M.'
'Ravetz, Megan S.'

_publ_section_title
;
 Di-\m-chlorido-bis[chlorido(\h^2^-ethene)platinum(II)]
;
_journal_coeditor_code SI2052
_journal_issue 12
_journal_name_full 'Acta Crystallographica Section E'
_journal_page_first m3103
_journal_page_last m3104
_journal_paper_doi 10.1107/S1600536807059636
_journal_volume 63
_journal_year 2007
_chemical_formula_iupac '[Pt2 Cl4 (C2 H4)2]'
_chemical_formula_moiety 'C4 H8 Cl4 Pt2'
_chemical_formula_sum 'C4 H8 Cl4 Pt2'
_chemical_formula_weight 588.06
_chemical_name_common 'Zeise's dimer'
_chemical_name_systematic
;
Di-\m-chlorido-bid[chlorido(\h^2^-ethene)platinum(II)]
;
_space_group_IT_number 2
_symmetry_cell_setting triclinic
_symmetry_space_group_name_Hall '-P 1'
_symmetry_space_group_name_H-M 'P -1'
_cell_angle_alpha 87.230(10)
_cell_angle_beta 75.462(9)
_cell_angle_gamma 73.142(10)
_cell_formula_units_Z 3
_cell_length_a 6.6413(8)
_cell_length_b 10.1222(13)
_cell_length_c 12.2397(15)
_cell_measurement_reflns_used 49
_cell_measurement_temperature 293(2)
_cell_measurement_theta_max 15.26
_cell_measurement_theta_min 7.28
_cell_volume 761.97(17)
_computing_cell_refinement 'XSCANS (Siemens, 1996)'
_computing_data_collection 'P3 Diffractometer Control Program (Siemens, 1990)'
_computing_data_reduction 'XSCANS (Siemens, 1996)'
_computing_molecular_graphics 'SHELXTL-Plus (Sheldrick, 1995)'
_computing_publication_material 'SHELXL97 (Sheldrick, 1997)'
_computing_structure_refinement 'SHELXL97 (Sheldrick, 1997)'
_computing_structure_solution 'SHELXTL-Plus (Sheldrick, 1995)'
_diffrn_ambient_temperature 293(2)
_diffrn_measured_fraction_theta_full 0.994
_diffrn_measured_fraction_theta_max 0.994
_diffrn_measurement_device_type 'Nicolet R3m/V'
_diffrn_measurement_method 'intensity fitting of \q/2\q scans'
_diffrn_radiation_monochromator graphite
_diffrn_radiation_source 'fine-focus sealed tube'
_diffrn_radiation_type MoK\a
_diffrn_radiation_wavelength 0.71073
_diffrn_reflns_av_R_equivalents 0.0389
_diffrn_reflns_av_sigmaI/netI 0.0435
_diffrn_reflns_limit_h_max 8
_diffrn_reflns_limit_h_min 0
_diffrn_reflns_limit_k_max 13
_diffrn_reflns_limit_k_min -12
_diffrn_reflns_limit_l_max 15
_diffrn_reflns_limit_l_min -15
_diffrn_reflns_number 3804
_diffrn_reflns_theta_full 27.56
_diffrn_reflns_theta_max 27.56
_diffrn_reflns_theta_min 2.10
_diffrn_standards_decay_% 0
_diffrn_standards_interval_count 100
_diffrn_standards_number 3
_exptl_absorpt_coefficient_mu 28.490
_exptl_absorpt_correction_T_max 0.95378
_exptl_absorpt_correction_T_min 0.14973
_exptl_absorpt_correction_type psi-scan
_exptl_absorpt_process_details
;
(XPREP; Siemens, 1995)
;
_exptl_crystal_colour red
_exptl_crystal_density_diffrn 3.845
_exptl_crystal_density_method 'not measured'
_exptl_crystal_description 'irregular block'
_exptl_crystal_F_000 768
_exptl_crystal_size_max 0.20
_exptl_crystal_size_mid 0.10
_exptl_crystal_size_min 0.10
_refine_diff_density_max 3.857
_refine_diff_density_min -3.242
_refine_ls_extinction_coef 0.0030(3)
_refine_ls_extinction_method 'SHELXL97 (Sheldrick, 1997)'
_refine_ls_goodness_of_fit_ref 1.077
_refine_ls_hydrogen_treatment constr
_refine_ls_matrix_type full
_refine_ls_number_parameters 137
_refine_ls_number_reflns 3502
_refine_ls_number_restraints 0
_refine_ls_restrained_S_all 1.077
_refine_ls_R_factor_all 0.0774
_refine_ls_R_factor_gt 0.0540
_refine_ls_shift/su_max 0.000
_refine_ls_shift/su_mean 0.000
_refine_ls_structure_factor_coef Fsqd
_refine_ls_weighting_details 'w = 1/[\s^2^(Fo^2^)+(0.0717P)^2^+15.2811P] where P=(Fo^2^+2Fc^2^)/3'
_refine_ls_weighting_scheme calc
_refine_ls_wR_factor_ref 0.1402
_reflns_number_gt 2740
_reflns_number_total 3502
_reflns_threshold_expression I>2\s(I)
_cod_data_source_file si2052.cif
_cod_data_source_block I
_cod_original_cell_volume 761.97(16)
_cod_database_code 2216761
_cod_database_fobs_code 2216761

loop_
_symmetry_equiv_pos_as_xyz
'x, y, z'
'-x, -y, -z'

loop_
_atom_site_type_symbol
_atom_site_label
_atom_site_fract_x
_atom_site_fract_y
_atom_site_fract_z
_atom_site_U_iso_or_equiv
_atom_site_adp_type
_atom_site_calc_flag
_atom_site_refinement_flags
_atom_site_occupancy
Pt Pt1 0.50253(10) 0.17030(6) 0.98966(5) 0.03098(19) Uani d . 1
Cl Cl1 0.2485(8) 0.3697(5) 0.9750(5) 0.0527(12) Uani d . 1
Cl Cl11 0.2524(7) 0.0431(5) 0.9952(4) 0.0445(10) Uani d . 1
C C11 0.752(3) 0.263(2) 0.9248(19) 0.056(5) Uani d . 1
H H11A 0.8938 0.2015 0.8895 0.067 Uiso calc R 1
H H11B 0.7140 0.3476 0.8840 0.067 Uiso calc R 1
C C12 0.701(3) 0.2771(19) 1.0430(17) 0.046(5) Uani d . 1
H H12A 0.6282 0.3695 1.0753 0.056 Uiso calc R 1
H H12B 0.8085 0.2229 1.0808 0.056 Uiso calc R 1
Pt Pt2 0.17340(10) 0.30150(7) 0.30995(5) 0.0318(2) Uani d . 1
Pt Pt3 0.22859(10) -0.04306(7) 0.34055(5) 0.0315(2) Uani d . 1
Cl Cl2 0.3916(8) 0.4329(6) 0.3243(5) 0.0574(13) Uani d . 1
Cl Cl3 -0.0144(8) -0.1663(6) 0.3785(5) 0.0573(13) Uani d . 1
Cl Cl23 -0.0320(7) 0.1547(5) 0.2967(4) 0.0423(10) Uani d . 1
Cl Cl32 0.4598(6) 0.0964(5) 0.3035(4) 0.0406(9) Uani d . 1
C C21 -0.108(3) 0.471(2) 0.3702(18) 0.052(5) Uani d . 1
H H21A -0.2419 0.4481 0.4044 0.062 Uiso calc R 1
H H21B -0.0883 0.5454 0.4093 0.062 Uiso calc R 1
C C22 -0.048(3) 0.470(2) 0.2542(17) 0.051(5) Uani d . 1
H H22A 0.0087 0.5446 0.2203 0.062 Uiso calc R 1
H H22B -0.1447 0.4473 0.2154 0.062 Uiso calc R 1
C C31 0.493(3) -0.225(2) 0.3172(17) 0.046(4) Uani d . 1
H H31A 0.4656 -0.3089 0.2983 0.055 Uiso calc R 1
H H31B 0.6333 -0.2160 0.2752 0.055 Uiso calc R 1
C C32 0.430(3) -0.186(2) 0.4305(16) 0.046(4) Uani d . 1
H H32A 0.5294 -0.1518 0.4592 0.055 Uiso calc R 1
H H32B 0.3615 -0.2448 0.4823 0.055 Uiso calc R 1

loop_
_atom_site_aniso_label
_atom_site_aniso_U_11
_atom_site_aniso_U_22
_atom_site_aniso_U_33
_atom_site_aniso_U_12
_atom_site_aniso_U_13
_atom_site_aniso_U_23
Pt1 0.0319(3) 0.0189(3) 0.0421(3) -0.0048(2) -0.0128(2) 0.0047(2)
Cl1 0.047(3) 0.026(2) 0.081(3) 0.001(2) -0.025(2) 0.013(2)
Cl11 0.0291(19) 0.023(2) 0.082(3) -0.0028(17) -0.0217(19) 0.006(2)
C11 0.038(10) 0.056(14) 0.086(15) -0.033(10) -0.019(10) 0.020(11)
C12 0.044(10) 0.024(9) 0.076(13) 0.000(8) -0.033(9) -0.008(9)
Pt2 0.0305(3) 0.0243(3) 0.0434(4) -0.0096(3) -0.0127(2) 0.0061(2)
Pt3 0.0302(3) 0.0240(3) 0.0420(3) -0.0095(3) -0.0102(2) 0.0022(2)
Cl2 0.046(3) 0.036(3) 0.096(4) -0.018(2) -0.020(3) -0.003(3)
Cl3 0.042(2) 0.037(3) 0.100(4) -0.024(2) -0.018(2) 0.014(3)
Cl23 0.037(2) 0.032(2) 0.067(3) -0.0145(18) -0.0242(19) 0.0080(19)
Cl32 0.0276(18) 0.028(2) 0.069(3) -0.0107(17) -0.0158(17) 0.0055(19)
C21 0.038(9) 0.031(11) 0.073(13) 0.014(8) -0.016(9) -0.011(9)
C22 0.050(11) 0.048(13) 0.059(11) -0.015(10) -0.022(9) 0.031(9)
C31 0.034(9) 0.025(10) 0.077(13) -0.003(8) -0.016(9) -0.001(9)
C32 0.041(10) 0.037(11) 0.063(11) -0.012(8) -0.023(8) 0.024(9)

loop_
_atom_type_symbol
_atom_type_description
_atom_type_scat_dispersion_real
_atom_type_scat_dispersion_imag
_atom_type_scat_source
C C 0.0033 0.0016 'International Tables Vol C Tables 4.2.6.8 and 6.1.1.4'
H H 0.0000 0.0000 'International Tables Vol C Tables 4.2.6.8 and 6.1.1.4'
Cl Cl 0.1484 0.1585 'International Tables Vol C Tables 4.2.6.8 and 6.1.1.4'
Pt Pt -1.7033 8.3905 'International Tables Vol C Tables 4.2.6.8 and 6.1.1.4'

loop_
_geom_angle_atom_site_label_1
_geom_angle_atom_site_label_2
_geom_angle_atom_site_label_3
_geom_angle_site_symmetry_1
_geom_angle_site_symmetry_3
_geom_angle
_geom_angle_publ_flag
C11 Pt1 C12 . . 38.5(8) ?
C11 Pt1 Cl1 . . 90.9(7) ?
C12 Pt1 Cl1 . . 92.3(5) ?
C11 Pt1 Cl11 . 2_657 92.7(7) ?
C12 Pt1 Cl11 . 2_657 91.3(5) ?
Cl1 Pt1 Cl11 . 2_657 176.20(18) ?
C11 Pt1 Cl11 . . 159.9(7) ?
C12 Pt1 Cl11 . . 161.3(6) ?
Cl1 Pt1 Cl11 . . 90.94(17) ?
Cl11 Pt1 Cl11 2_657 . 85.26(15) ?
Pt1 Cl11 Pt1 2_657 . 94.74(15) ?
C12 C11 Pt1 . . 72.7(11) ?
C12 C11 H11A . . 116.3 ?
Pt1 C11 H11A . . 116.3 ?
C12 C11 H11B . . 116.3 ?
Pt1 C11 H11B . . 116.3 ?
H11A C11 H11B . . 113.3 ?
C11 C12 Pt1 . . 68.9(10) ?
C11 C12 H12A . . 116.8 ?
Pt1 C12 H12A . . 116.8 ?
C11 C12 H12B . . 116.8 ?
Pt1 C12 H12B . . 116.8 ?
H12A C12 H12B . . 113.8 ?
C22 Pt2 C21 . . 37.8(8) ?
C22 Pt2 Cl2 . . 92.1(6) ?
C21 Pt2 Cl2 . . 90.6(6) ?
C22 Pt2 Cl23 . . 91.5(6) ?
C21 Pt2 Cl23 . . 92.7(6) ?
Cl2 Pt2 Cl23 . . 176.34(18) ?
C22 Pt2 Cl32 . . 159.9(6) ?
C21 Pt2 Cl32 . . 162.0(6) ?
Cl2 Pt2 Cl32 . . 91.34(17) ?
Cl23 Pt2 Cl32 . . 85.03(15) ?
C31 Pt3 C32 . . 38.1(8) ?
C31 Pt3 Cl3 . . 91.8(6) ?
C32 Pt3 Cl3 . . 90.5(6) ?
C31 Pt3 Cl32 . . 91.9(6) ?
C32 Pt3 Cl32 . . 92.4(6) ?
Cl3 Pt3 Cl32 . . 176.35(17) ?
C31 Pt3 Cl23 . . 159.9(6) ?
C32 Pt3 Cl23 . . 161.6(6) ?
Cl3 Pt3 Cl23 . . 91.83(18) ?
Cl32 Pt3 Cl23 . . 84.76(15) ?
Pt2 Cl23 Pt3 . . 93.05(14) ?
Pt3 Cl32 Pt2 . . 93.42(14) ?
C22 C21 Pt2 . . 70.4(11) ?
C22 C21 H21A . . 116.6 ?
Pt2 C21 H21A . . 116.6 ?
C22 C21 H21B . . 116.6 ?
Pt2 C21 H21B . . 116.6 ?
H21A C21 H21B . . 113.6 ?
C21 C22 Pt2 . . 71.8(10) ?
C21 C22 H22A . . 116.4 ?
Pt2 C22 H22A . . 116.4 ?
C21 C22 H22B . . 116.4 ?
Pt2 C22 H22B . . 116.4 ?
H22A C22 H22B . . 113.4 ?
C32 C31 Pt3 . . 71.5(10) ?
C32 C31 H31A . . 116.4 ?
Pt3 C31 H31A . . 116.4 ?
C32 C31 H31B . . 116.4 ?
Pt3 C31 H31B . . 116.4 ?
H31A C31 H31B . . 113.4 ?
C31 C32 Pt3 . . 70.4(10) ?
C31 C32 H32A . . 116.6 ?
Pt3 C32 H32A . . 116.6 ?
C31 C32 H32B . . 116.6 ?
Pt3 C32 H32B . . 116.6 ?
H32A C32 H32B . . 113.6 ?
Pt2 Pt1 Pt3 1_556 2_656 173.87(2) y
Pt1 Pt3 Pt3 2_656 2_556 159.86(3) y

loop_
_geom_bond_atom_site_label_1
_geom_bond_atom_site_label_2
_geom_bond_site_symmetry_2
_geom_bond_distance
_geom_bond_publ_flag
Pt1 C11 . 2.108(18) ?
Pt1 C12 . 2.157(18) ?
Pt1 Cl1 . 2.257(5) ?
Pt1 Cl11 2_657 2.328(4) ?
Pt1 Cl11 . 2.366(5) ?
Cl11 Pt1 2_657 2.328(4) ?
C11 C12 . 1.41(3) ?
C11 H11A . 0.9700 ?
C11 H11B . 0.9700 ?
C12 H12A . 0.9700 ?
C12 H12B . 0.9700 ?
Pt2 C22 . 2.114(19) ?
Pt2 C21 . 2.132(17) ?
Pt2 Cl2 . 2.274(5) ?
Pt2 Cl23 . 2.325(4) ?
Pt2 Cl32 . 2.363(4) ?
Pt3 C31 . 2.118(18) ?
Pt3 C32 . 2.133(17) ?
Pt3 Cl3 . 2.261(5) ?
Pt3 Cl32 . 2.324(4) ?
Pt3 Cl23 . 2.376(4) ?
C21 C22 . 1.38(3) ?
C21 H21A . 0.9700 ?
C21 H21B . 0.9700 ?
C22 H22A . 0.9700 ?
C22 H22B . 0.9700 ?
C31 C32 . 1.39(3) ?
C31 H31A . 0.9700 ?
C31 H31B . 0.9700 ?
C32 H32A . 0.9700 ?
C32 H32B . 0.9700 ?
Pt1 Pt1 2_657 3.4539(14) ?
Pt2 Pt3 . 3.4117(10) ?
Pt1 Pt2 1_556 4.0531(10) y
Pt1 Pt3 2_656 4.0901(10) y
Pt3 Pt3 2_556 4.2494(14) y

loop_
_geom_hbond_atom_site_label_D
_geom_hbond_atom_site_label_H
_geom_hbond_atom_site_label_A
_geom_hbond_site_symmetry_A
_geom_hbond_distance_DH
_geom_hbond_distance_HA
_geom_hbond_distance_DA
_geom_hbond_angle_DHA
C31 H31A Cl2 1_545 0.97 2.79 3.71(2) 159.3

loop_
_geom_torsion_atom_site_label_1
_geom_torsion_atom_site_label_2
_geom_torsion_atom_site_label_3
_geom_torsion_atom_site_label_4
_geom_torsion_site_symmetry_1
_geom_torsion_site_symmetry_4
_geom_torsion
C11 Pt1 Cl11 Pt1 . 2_657 84.8(19)
C12 Pt1 Cl11 Pt1 . 2_657 -80.1(15)
Cl1 Pt1 Cl11 Pt1 . 2_657 179.90(19)
Cl11 Pt1 Cl11 Pt1 2_657 2_657 0.0
Cl1 Pt1 C11 C12 . . 92.6(11)
Cl11 Pt1 C11 C12 2_657 . -88.8(11)
Cl11 Pt1 C11 C12 . . -172.3(13)
Cl1 Pt1 C12 C11 . . -88.5(12)
Cl11 Pt1 C12 C11 2_657 . 92.6(12)
Cl11 Pt1 C12 C11 . . 171.7(14)
C22 Pt2 Cl23 Pt3 . . 174.6(6)
C21 Pt2 Cl23 Pt3 . . -147.7(6)
Cl32 Pt2 Cl23 Pt3 . . 14.42(16)
C31 Pt3 Cl23 Pt2 . . -95.7(16)
C32 Pt3 Cl23 Pt2 . . 67.0(18)
Cl3 Pt3 Cl23 Pt2 . . 164.0(2)
Cl32 Pt3 Cl23 Pt2 . . -14.67(17)
C31 Pt3 Cl32 Pt2 . . 174.5(6)
C32 Pt3 Cl32 Pt2 . . -147.4(6)
Cl23 Pt3 Cl32 Pt2 . . 14.44(16)
C22 Pt2 Cl32 Pt3 . . -95.5(18)
C21 Pt2 Cl32 Pt3 . . 69(2)
Cl2 Pt2 Cl32 Pt3 . . 164.7(2)
Cl23 Pt2 Cl32 Pt3 . . -14.76(17)
Cl2 Pt2 C21 C22 . . 92.6(13)
Cl23 Pt2 C21 C22 . . -89.0(13)
Cl32 Pt2 C21 C22 . . -171.2(15)
Cl2 Pt2 C22 C21 . . -88.3(13)
Cl23 Pt2 C22 C21 . . 92.4(13)
Cl32 Pt2 C22 C21 . . 172.1(14)
Cl3 Pt3 C31 C32 . . -88.4(11)
Cl32 Pt3 C31 C32 . . 91.5(11)
Cl23 Pt3 C31 C32 . . 171.3(13)
Cl3 Pt3 C32 C31 . . 92.3(11)
Cl32 Pt3 C32 C31 . . -90.0(11)
Cl23 Pt3 C32 C31 . . -170.4(14)
